data_7214906
loop_
_publ_author_name
'Thu\'ery, Pierre'

_publ_section_title
;
 Supramolecular assemblies built from lanthanide ammoniocarboxylates and
 cucurbit[6]uril
;
_journal_issue 23
_journal_name_full CrystEngComm
_journal_page_first 8128
_journal_paper_doi 10.1039/c2ce25915j
_journal_volume 14
_journal_year 2012
_chemical_absolute_configuration unk
_chemical_formula_sum 'C39 H59 Ce N28 O31'
_chemical_formula_weight 1556.26
_space_group_IT_number 4
_symmetry_cell_setting monoclinic
_symmetry_space_group_name_Hall 'P 2yb'
_symmetry_space_group_name_H-M 'P 1 21 1'
_atom_sites_solution_hydrogens geom
_atom_sites_solution_primary direct
_atom_sites_solution_secondary difmap
_audit_creation_method SHELXL-97
_cell_angle_alpha 90.00
_cell_angle_beta 93.599(2)
_cell_angle_gamma 90.00
_cell_formula_units_Z 2
_cell_length_a 15.2093(5)
_cell_length_b 11.5727(4)
_cell_length_c 15.7952(4)
_cell_measurement_reflns_used 94585
_cell_measurement_temperature 150(2)
_cell_measurement_theta_max 25.68
_cell_measurement_theta_min 2.52
_cell_volume 2774.67(15)
_computing_cell_refinement 'HKL2000 (Otwinowski & Minor, 1997)'
_computing_data_collection 'COLLECT (Nonius, 1998)'
_computing_data_reduction 'HKL2000 (Otwinowski & Minor, 1997)'
_computing_molecular_graphics 'SHELXTL (Sheldrick, 2008)'
_computing_publication_material 'SHELXTL (Sheldrick, 2008); PLATON (Spek, 2003)'
_computing_structure_refinement 'SHELXL-97 (Sheldrick, 2008)'
_computing_structure_solution 'SHELXS-97 (Sheldrick, 2008)'
_diffrn_ambient_temperature 150(2)
_diffrn_measured_fraction_theta_full 0.995
_diffrn_measured_fraction_theta_max 0.995
_diffrn_measurement_device_type 'Nonius Kappa-CCD area-detector diffractometer'
_diffrn_measurement_method 'two \f and six \w scans with 2\% steps (440 frames)'
_diffrn_radiation_monochromator graphite
_diffrn_radiation_source 'fine-focus sealed tube'
_diffrn_radiation_type MoK\a
_diffrn_radiation_wavelength 0.71073
_diffrn_reflns_av_R_equivalents 0.0208
_diffrn_reflns_av_sigmaI/netI 0.0296
_diffrn_reflns_limit_h_max 18
_diffrn_reflns_limit_h_min -18
_diffrn_reflns_limit_k_max 14
_diffrn_reflns_limit_k_min -14
_diffrn_reflns_limit_l_max 19
_diffrn_reflns_limit_l_min -19
_diffrn_reflns_number 94585
_diffrn_reflns_theta_full 25.68
_diffrn_reflns_theta_max 25.68
_diffrn_reflns_theta_min 2.52
_diffrn_standards_decay_% 0
_diffrn_standards_interval_time 0
_diffrn_standards_number 0
_exptl_absorpt_coefficient_mu 0.947
_exptl_absorpt_correction_T_max 0.910
_exptl_absorpt_correction_T_min 0.715
_exptl_absorpt_correction_type multi-scan
_exptl_absorpt_process_details 'SCALEPACK (Otwinowski & Minor, 1997)'
_exptl_crystal_colour colourless
_exptl_crystal_density_diffrn 1.863
_exptl_crystal_density_method 'not measured'
_exptl_crystal_description irregular
_exptl_crystal_F_000 1590
_exptl_crystal_size_max 0.13
_exptl_crystal_size_mid 0.13
_exptl_crystal_size_min 0.10
_refine_diff_density_max 3.390
_refine_diff_density_min -1.001
_refine_diff_density_rms 0.154
_refine_ls_abs_structure_details 'Flack H D (1983), Acta Cryst. A39, 876-881'
_refine_ls_abs_structure_Flack 0.43(2)
_refine_ls_extinction_method none
_refine_ls_goodness_of_fit_ref 1.073
_refine_ls_hydrogen_treatment constr
_refine_ls_matrix_type full
_refine_ls_number_parameters 912
_refine_ls_number_reflns 10499
_refine_ls_number_restraints 7
_refine_ls_restrained_S_all 1.075
_refine_ls_R_factor_all 0.0735
_refine_ls_R_factor_gt 0.0718
_refine_ls_shift/su_max 0.000
_refine_ls_shift/su_mean 0.000
_refine_ls_structure_factor_coef Fsqd
_refine_ls_weighting_details 'calc w=1/[\s^2^(Fo^2^)+(0.0931P)^2^+24.2319P] where P=(Fo^2^+2Fc^2^)/3'
_refine_ls_weighting_scheme calc
_refine_ls_wR_factor_gt 0.1949
_refine_ls_wR_factor_ref 0.1961
_reflns_number_gt 10172
_reflns_number_total 10499
_reflns_threshold_expression >2sigma(I)
_cod_data_source_file c2ce25915j.txt
_cod_data_source_block 1
_cod_original_sg_symbol_H-M 'P 21'
_cod_database_code 7214906

loop_
_symmetry_equiv_pos_as_xyz
'x, y, z'
'-x, y+1/2, -z'

loop_
_atom_site_label
_atom_site_type_symbol
_atom_site_fract_x
_atom_site_fract_y
_atom_site_fract_z
_atom_site_U_iso_or_equiv
_atom_site_adp_type
_atom_site_occupancy
_atom_site_symmetry_multiplicity
_atom_site_calc_flag
_atom_site_refinement_flags
Ce1 Ce 0.32806(3) 0.16181(5) 0.17748(3) 0.02422(16) Uani 0.850(3) 1 d P
Ce2 Ce 0.1733(2) 0.7590(3) 0.3283(2) 0.0312(13) Uani 0.150(3) 1 d P
O1 O 0.3419(5) 0.3449(7) 0.2398(6) 0.0477(19) Uani 1 1 d .
O2 O 0.3308(7) 0.5250(7) 0.1913(7) 0.067(3) Uani 1 1 d .
O3 O 0.3437(6) 0.3010(7) 0.0454(7) 0.051(2) Uani 1 1 d .
O4 O 0.3634(5) 0.7872(6) 0.1405(4) 0.0344(15) Uani 1 1 d .
O5 O 0.4867(4) 0.2076(5) 0.1812(4) 0.0239(12) Uani 1 1 d .
O6 O 0.4760(5) 0.6993(6) 0.3041(5) 0.0422(18) Uani 1 1 d .
O7 O 0.3636(4) 0.1422(6) 0.3402(4) 0.0390(17) Uani 1 1 d U
O8 O 0.3760(5) 0.6225(6) 0.4768(5) 0.0420(18) Uani 1 1 d .
O9 O 0.1269(4) 0.1473(8) 0.3481(4) 0.0380(16) Uani 1 1 d .
O10 O 0.1400(5) 0.6302(5) 0.4887(5) 0.0389(17) Uani 1 1 d .
O11 O -0.0149(5) 0.2251(6) 0.1870(4) 0.0356(15) Uani 1 1 d .
O12 O 0.0111(5) 0.7179(6) 0.3288(4) 0.0335(15) Uani 1 1 d .
O13 O 0.0987(5) 0.2987(5) 0.0310(4) 0.0357(15) Uani 1 1 d .
O14 O 0.1303(4) 0.7988(6) 0.1482(4) 0.0366(16) Uani 1 1 d .
O15 O 0.2192(5) 0.0844(8) 0.0511(5) 0.053(2) Uani 1 1 d .
O16 O 0.3564(5) 0.0548(7) 0.0408(5) 0.042(2) Uani 1 1 d .
O17 O 0.2636(6) 0.0008(9) -0.0602(5) 0.058(2) Uani 1 1 d .
O18 O 0.1742(5) 0.2311(8) 0.1889(5) 0.052(2) Uani 1 1 d .
H18A H 0.1567 0.2293 0.2434 0.062 Uiso 1 1 d R
H18B H 0.1328 0.2020 0.1586 0.062 Uiso 1 1 d R
O19 O 0.4274(5) -0.0123(6) 0.2057(6) 0.0476(19) Uani 1 1 d .
H19A H 0.4196 -0.0649 0.1630 0.057 Uiso 1 1 d R
H19B H 0.4559 -0.0449 0.2464 0.057 Uiso 1 1 d R
O20 O 0.2405(6) -0.0132(7) 0.2208(6) 0.055(2) Uani 1 1 d .
O21 O 0.7476(6) 0.2342(10) 0.3287(5) 0.062(3) Uani 1 1 d .
O22 O 0.7513(9) 0.1221(8) 0.2222(7) 0.077(3) Uani 1 1 d .
O23 O 0.7430(5) 0.3012(7) 0.2057(5) 0.0455(19) Uani 1 1 d .
O24 O 0.7441(6) 0.7144(9) 0.1816(7) 0.070(3) Uani 1 1 d .
O25 O 0.7604(7) 0.6317(7) 0.3066(5) 0.059(3) Uani 1 1 d .
O26 O 0.6709(6) 0.7746(7) 0.2891(5) 0.0468(19) Uani 1 1 d .
O27 O 0.1525(6) 0.8724(9) 0.3517(7) 0.054(2) Uani 0.50 1 d P
H27A H 0.1083 0.8333 0.3441 0.065 Uiso 0.50 1 d PR
H27B H 0.1653 0.9370 0.3184 0.065 Uiso 0.50 1 d PR
O28 O 0.0013(6) -0.0180(7) 0.1732(6) 0.057(2) Uani 1 1 d .
H28A H -0.0009 0.0438 0.2135 0.068 Uiso 1 1 d R
H28B H 0.0627 -0.0334 0.1775 0.068 Uiso 1 1 d R
O29 O 0.3807(7) 0.8864(8) 0.3713(6) 0.064(2) Uani 1 1 d .
O30 O 0.6044(7) -0.0318(9) 0.2099(8) 0.077(3) Uani 1 1 d .
O31 O 0.8845(7) -0.0327(9) 0.3048(7) 0.073(3) Uani 1 1 d .
O32 O 0.7525(10) 0.3694(10) 0.4938(9) 0.032(3) Uani 0.50 1 d P
N1 N 0.2756(8) 0.6813(8) 0.3112(7) 0.063(3) Uani 1 1 d .
H1A H 0.3216 0.6713 0.2729 0.075 Uiso 1 1 d R
H1B H 0.2990 0.6690 0.3683 0.075 Uiso 1 1 d R
H1C H 0.2524 0.7581 0.3058 0.075 Uiso 1 1 d R
N2 N 0.3059(5) 0.4762(6) -0.0113(5) 0.0281(16) Uani 1 1 d .
N3 N 0.4427(5) 0.4501(6) 0.0371(5) 0.0251(15) Uani 1 1 d .
N4 N 0.4507(4) 0.6524(9) 0.0792(4) 0.0262(14) Uani 1 1 d .
N5 N 0.3138(5) 0.6782(8) 0.0270(5) 0.0317(19) Uani 1 1 d .
N6 N 0.5434(5) 0.3886(6) 0.1540(5) 0.0267(16) Uani 1 1 d .
N7 N 0.5487(5) 0.3237(6) 0.2859(4) 0.0249(15) Uani 1 1 d .
N8 N 0.5454(5) 0.5251(7) 0.3352(5) 0.0311(17) Uani 1 1 d .
N9 N 0.5395(5) 0.5853(7) 0.2031(5) 0.0286(16) Uani 1 1 d .
N10 N 0.4647(5) 0.2670(6) 0.4051(4) 0.0261(15) Uani 1 1 d .
N11 N 0.3347(5) 0.2478(7) 0.4626(5) 0.0270(16) Uani 1 1 d .
N12 N 0.3441(5) 0.4399(6) 0.5220(5) 0.0292(16) Uani 1 1 d .
N13 N 0.4681(6) 0.4667(7) 0.4571(5) 0.0327(17) Uani 1 1 d .
N14 N 0.1769(5) 0.2425(6) 0.4697(5) 0.0271(16) Uani 1 1 d .
N15 N 0.0412(5) 0.2770(6) 0.4168(5) 0.0254(15) Uani 1 1 d .
N16 N 0.0465(5) 0.4737(6) 0.4726(5) 0.0268(16) Uani 1 1 d .
N17 N 0.1864(6) 0.4415(7) 0.5192(5) 0.0284(16) Uani 1 1 d .
N18 N -0.0546(5) 0.3412(7) 0.2959(5) 0.0295(16) Uani 1 1 d .
N19 N -0.0659(5) 0.4073(6) 0.1636(5) 0.0268(16) Uani 1 1 d .
N20 N -0.0475(5) 0.6027(6) 0.2191(5) 0.0252(15) Uani 1 1 d .
N21 N -0.0472(5) 0.5397(7) 0.3501(5) 0.0295(17) Uani 1 1 d .
N22 N 0.0159(5) 0.4639(7) 0.0439(5) 0.0289(16) Uani 1 1 d .
N23 N 0.1456(5) 0.4796(6) -0.0088(5) 0.0257(16) Uani 1 1 d .
N24 N 0.1551(4) 0.6843(5) 0.0342(5) 0.0232(16) Uani 1 1 d .
N25 N 0.0304(4) 0.6622(9) 0.0970(4) 0.0260(13) Uani 1 1 d .
N26 N 0.2783(6) 0.0453(8) 0.0046(6) 0.040(2) Uani 1 1 d .
N27 N 0.7493(6) 0.2185(9) 0.2513(6) 0.039(2) Uani 1 1 d .
N28 N 0.7316(5) 0.7111(7) 0.2614(5) 0.0301(16) Uani 1 1 d .
C1 C 0.3083(7) 0.4455(8) 0.2402(7) 0.040(2) Uani 1 1 d .
C2 C 0.2409(9) 0.4704(10) 0.2999(8) 0.049(3) Uani 1 1 d .
H2A H 0.2667 0.4620 0.3573 0.059 Uiso 1 1 calc R
H2B H 0.1940 0.4139 0.2920 0.059 Uiso 1 1 calc R
C3 C 0.2012(9) 0.5923(11) 0.2897(9) 0.058(4) Uani 1 1 d .
H3A H 0.1771 0.6041 0.2327 0.070 Uiso 1 1 d R
H3B H 0.1547 0.6018 0.3275 0.070 Uiso 1 1 d R
C4 C 0.3610(7) 0.3982(8) 0.0256(6) 0.031(2) Uani 1 1 d .
C5 C 0.3455(6) 0.5870(8) -0.0265(5) 0.0282(19) Uani 1 1 d .
H5 H 0.3418 0.6080 -0.0867 0.034 Uiso 1 1 calc R
C6 C 0.4413(5) 0.5689(7) 0.0092(6) 0.0248(17) Uani 1 1 d .
H6 H 0.4838 0.5831 -0.0337 0.030 Uiso 1 1 calc R
C7 C 0.3752(6) 0.7111(8) 0.0890(6) 0.0278(19) Uani 1 1 d .
C8 C 0.5217(6) 0.3844(7) 0.0646(5) 0.0241(17) Uani 1 1 d .
H8A H 0.5131 0.3044 0.0479 0.029 Uiso 1 1 calc R
H8B H 0.5711 0.4140 0.0353 0.029 Uiso 1 1 calc R
C9 C 0.5289(5) 0.6662(11) 0.1338(5) 0.0302(17) Uani 1 1 d .
H9A H 0.5292 0.7437 0.1571 0.036 Uiso 1 1 calc R
H9B H 0.5796 0.6595 0.0997 0.036 Uiso 1 1 calc R
C10 C 0.5216(5) 0.2992(7) 0.2052(5) 0.0228(17) Uani 1 1 d .
C11 C 0.5905(6) 0.4796(8) 0.2001(6) 0.0290(19) Uani 1 1 d .
H11 H 0.6493 0.4926 0.1798 0.035 Uiso 1 1 calc R
C12 C 0.5940(6) 0.4364(8) 0.2925(6) 0.0272(18) Uani 1 1 d .
H12 H 0.6546 0.4290 0.3166 0.033 Uiso 1 1 calc R
C13 C 0.5174(6) 0.6134(8) 0.2851(6) 0.031(2) Uani 1 1 d .
C14 C 0.5398(6) 0.2442(8) 0.3561(6) 0.0300(19) Uani 1 1 d .
H14A H 0.5351 0.1661 0.3339 0.036 Uiso 1 1 calc R
H14B H 0.5929 0.2480 0.3935 0.036 Uiso 1 1 calc R
C15 C 0.5400(7) 0.5321(8) 0.4248(6) 0.034(2) Uani 1 1 d .
H15A H 0.5334 0.6126 0.4403 0.041 Uiso 1 1 calc R
H15B H 0.5950 0.5046 0.4520 0.041 Uiso 1 1 calc R
C16 C 0.3855(6) 0.2123(8) 0.3965(5) 0.0231(16) Uani 1 1 d .
C17 C 0.4719(6) 0.3428(9) 0.4782(5) 0.0293(19) Uani 1 1 d .
H17 H 0.5225 0.3236 0.5172 0.035 Uiso 1 1 calc R
C18 C 0.3819(6) 0.3239(8) 0.5192(5) 0.0281(19) Uani 1 1 d .
H18 H 0.3904 0.2905 0.5761 0.034 Uiso 1 1 calc R
C19 C 0.3939(7) 0.5216(8) 0.4844(5) 0.032(2) Uani 1 1 d .
C20 C 0.2589(6) 0.1802(9) 0.4834(5) 0.031(2) Uani 1 1 d .
H20A H 0.2564 0.1107 0.4491 0.037 Uiso 1 1 calc R
H20B H 0.2661 0.1570 0.5424 0.037 Uiso 1 1 calc R
C21 C 0.2666(7) 0.4698(9) 0.5652(7) 0.035(2) Uani 1 1 d .
H21A H 0.2687 0.4302 0.6194 0.042 Uiso 1 1 calc R
H21B H 0.2674 0.5522 0.5764 0.042 Uiso 1 1 calc R
C22 C 0.1166(6) 0.2169(8) 0.4045(6) 0.0296(19) Uani 1 1 d .
C23 C 0.1438(6) 0.3288(8) 0.5263(6) 0.0272(18) Uani 1 1 d .
H23 H 0.1455 0.3016 0.5852 0.033 Uiso 1 1 calc R
C24 C 0.0467(6) 0.3500(7) 0.4889(5) 0.0259(17) Uani 1 1 d .
H24 H 0.0033 0.3288 0.5295 0.031 Uiso 1 1 calc R
C25 C 0.1263(6) 0.5256(8) 0.4923(6) 0.033(2) Uani 1 1 d .
C26 C -0.0400(6) 0.2588(8) 0.3632(6) 0.0285(19) Uani 1 1 d .
H26A H -0.0382 0.1821 0.3386 0.034 Uiso 1 1 calc R
H26B H -0.0896 0.2614 0.3988 0.034 Uiso 1 1 calc R
C27 C -0.0323(6) 0.5387(8) 0.4425(6) 0.0296(19) Uani 1 1 d .
H27C H -0.0834 0.5051 0.4670 0.035 Uiso 1 1 calc R
H27D H -0.0267 0.6177 0.4626 0.035 Uiso 1 1 calc R
C28 C -0.0411(6) 0.3139(7) 0.2129(6) 0.0283(19) Uani 1 1 d .
C29 C -0.0967(6) 0.4489(8) 0.3039(5) 0.0245(17) Uani 1 1 d .
H29 H -0.1555 0.4395 0.3251 0.029 Uiso 1 1 calc R
C30 C -0.1022(6) 0.5004(8) 0.2116(5) 0.0247(17) Uani 1 1 d .
H30 H -0.1629 0.5187 0.1916 0.030 Uiso 1 1 calc R
C31 C -0.0232(7) 0.6274(7) 0.3026(6) 0.030(2) Uani 1 1 d .
C32 C -0.0625(6) 0.4077(8) 0.0717(6) 0.030(2) Uani 1 1 d .
H32A H -0.0642 0.3287 0.0513 0.036 Uiso 1 1 calc R
H32B H -0.1141 0.4472 0.0469 0.036 Uiso 1 1 calc R
C33 C -0.0414(5) 0.6870(6) 0.1503(5) 0.0211(18) Uani 1 1 d .
H33A H -0.0964 0.6871 0.1156 0.025 Uiso 1 1 calc R
H33B H -0.0332 0.7635 0.1745 0.025 Uiso 1 1 calc R
C34 C 0.0891(6) 0.4050(8) 0.0225(6) 0.0287(19) Uani 1 1 d .
C35 C 0.0192(6) 0.5833(7) 0.0239(6) 0.0249(17) Uani 1 1 d .
H35 H -0.0304 0.6064 -0.0150 0.030 Uiso 1 1 calc R
C36 C 0.1090(5) 0.5956(7) -0.0179(5) 0.0224(17) Uani 1 1 d .
H36 H 0.1009 0.6189 -0.0775 0.027 Uiso 1 1 calc R
C37 C 0.1086(6) 0.7207(8) 0.0992(6) 0.0288(19) Uani 1 1 d .
C38 C 0.2205(6) 0.4407(9) -0.0521(6) 0.033(2) Uani 1 1 d .
H38A H 0.2159 0.4705 -0.1096 0.040 Uiso 1 1 calc R
H38B H 0.2189 0.3570 -0.0554 0.040 Uiso 1 1 calc R
C39 C 0.2346(6) 0.7407(7) 0.0086(6) 0.030(2) Uani 1 1 d .
H39A H 0.2283 0.7547 -0.0520 0.036 Uiso 1 1 calc R
H39B H 0.2397 0.8152 0.0366 0.036 Uiso 1 1 calc R

loop_
_atom_site_aniso_label
_atom_site_aniso_U_11
_atom_site_aniso_U_22
_atom_site_aniso_U_33
_atom_site_aniso_U_23
_atom_site_aniso_U_13
_atom_site_aniso_U_12
Ce1 0.0265(2) 0.0189(2) 0.0269(3) -0.0034(3) -0.00062(17) -0.0001(3)
Ce2 0.033(2) 0.024(2) 0.036(2) -0.0034(14) -0.0030(15) 0.0013(14)
O1 0.045(4) 0.029(4) 0.069(5) -0.018(4) 0.002(4) -0.001(3)
O2 0.099(8) 0.027(4) 0.080(7) 0.002(4) 0.038(6) 0.002(4)
O3 0.038(4) 0.024(4) 0.089(7) 0.008(4) -0.017(4) 0.002(3)
O4 0.043(4) 0.021(3) 0.040(4) -0.007(3) 0.011(3) -0.009(3)
O5 0.022(3) 0.020(3) 0.030(3) 0.004(2) 0.004(2) -0.002(2)
O6 0.052(4) 0.030(4) 0.046(4) -0.007(3) 0.020(4) 0.000(3)
O7 0.042(2) 0.034(3) 0.044(3) -0.010(2) 0.019(2) -0.008(2)
O8 0.060(5) 0.027(4) 0.038(4) -0.012(3) -0.001(3) 0.002(3)
O9 0.040(3) 0.038(4) 0.036(3) -0.018(4) -0.002(3) -0.001(3)
O10 0.048(4) 0.012(4) 0.056(4) -0.001(3) 0.000(3) 0.000(2)
O11 0.049(4) 0.025(4) 0.033(4) -0.002(3) 0.003(3) -0.003(3)
O12 0.043(4) 0.021(3) 0.035(4) -0.014(3) -0.012(3) -0.001(3)
O13 0.055(4) 0.015(3) 0.035(4) 0.002(3) -0.006(3) 0.001(3)
O14 0.034(3) 0.035(4) 0.041(4) -0.009(3) -0.001(3) -0.008(3)
O15 0.032(4) 0.076(6) 0.052(5) -0.022(4) 0.001(3) -0.004(4)
O16 0.038(4) 0.030(4) 0.059(5) -0.025(4) 0.000(3) 0.007(3)
O17 0.066(6) 0.075(6) 0.033(4) -0.011(4) 0.003(4) -0.012(5)
O18 0.048(4) 0.076(6) 0.032(4) -0.007(4) 0.011(3) 0.008(4)
O19 0.051(5) 0.027(4) 0.064(5) 0.003(3) -0.011(4) 0.004(3)
O20 0.074(6) 0.034(4) 0.056(5) -0.002(3) 0.002(4) -0.016(4)
O21 0.045(4) 0.100(8) 0.040(5) 0.009(5) -0.006(4) 0.001(5)
O22 0.120(9) 0.035(5) 0.072(7) -0.018(5) -0.017(6) 0.012(5)
O23 0.046(4) 0.051(5) 0.040(4) 0.022(4) 0.002(3) 0.004(4)
O24 0.051(5) 0.078(6) 0.083(7) 0.020(5) 0.028(5) 0.020(5)
O25 0.090(6) 0.051(6) 0.038(4) 0.003(4) 0.006(4) 0.028(5)
O26 0.061(5) 0.043(4) 0.037(4) -0.004(3) 0.007(3) 0.019(4)
O27 0.046(5) 0.049(6) 0.067(6) 0.003(5) 0.000(5) -0.016(4)
O28 0.061(5) 0.043(5) 0.066(6) -0.002(4) 0.013(4) 0.016(4)
O29 0.073(6) 0.051(5) 0.069(6) 0.017(5) 0.018(5) 0.017(5)
O30 0.057(6) 0.048(6) 0.125(10) 0.030(6) -0.001(6) -0.004(4)
O31 0.073(7) 0.065(7) 0.081(7) 0.031(5) 0.006(5) 0.011(5)
O32 0.048(8) 0.012(6) 0.035(7) -0.002(5) -0.003(6) -0.002(5)
N1 0.099(8) 0.019(6) 0.072(7) 0.003(4) 0.019(6) 0.013(5)
N2 0.028(4) 0.019(4) 0.036(4) -0.008(3) 0.000(3) 0.004(3)
N3 0.027(4) 0.020(4) 0.028(4) -0.001(3) -0.003(3) 0.003(3)
N4 0.032(3) 0.022(4) 0.024(3) -0.003(4) 0.000(2) 0.005(4)
N5 0.030(3) 0.028(5) 0.037(4) -0.004(4) -0.003(3) -0.005(3)
N6 0.029(4) 0.018(3) 0.033(4) -0.003(3) -0.001(3) 0.000(3)
N7 0.031(4) 0.026(4) 0.017(3) -0.001(3) -0.001(3) 0.001(3)
N8 0.035(4) 0.022(4) 0.037(4) -0.004(3) 0.006(3) -0.005(3)
N9 0.038(4) 0.025(4) 0.024(4) -0.002(3) 0.003(3) -0.009(3)
N10 0.036(4) 0.024(4) 0.018(3) -0.007(3) -0.001(3) -0.007(3)
N11 0.030(4) 0.024(4) 0.027(4) -0.011(3) 0.008(3) 0.000(3)
N12 0.040(4) 0.015(3) 0.032(4) -0.004(3) 0.001(3) -0.002(3)
N13 0.047(5) 0.020(4) 0.032(4) 0.000(3) 0.008(3) -0.007(3)
N14 0.031(4) 0.020(4) 0.030(4) -0.001(3) 0.001(3) 0.000(3)
N15 0.029(4) 0.021(4) 0.027(4) -0.007(3) 0.006(3) -0.005(3)
N16 0.037(4) 0.018(3) 0.025(4) 0.004(3) -0.006(3) 0.004(3)
N17 0.041(4) 0.018(4) 0.025(4) -0.001(3) -0.008(3) 0.002(3)
N18 0.033(4) 0.033(4) 0.024(4) -0.003(3) 0.007(3) 0.001(3)
N19 0.042(4) 0.017(4) 0.021(4) 0.005(3) 0.002(3) -0.006(3)
N20 0.028(4) 0.019(4) 0.029(4) 0.005(3) -0.001(3) -0.002(3)
N21 0.033(4) 0.029(4) 0.025(4) -0.007(3) -0.007(3) -0.002(3)
N22 0.036(4) 0.024(4) 0.027(4) 0.005(3) 0.004(3) -0.005(3)
N23 0.033(4) 0.017(3) 0.027(4) 0.002(3) -0.001(3) 0.009(3)
N24 0.024(3) 0.011(4) 0.035(4) -0.003(3) 0.006(3) -0.004(2)
N25 0.028(3) 0.026(3) 0.024(3) 0.006(4) 0.003(2) 0.004(4)
N26 0.039(5) 0.033(5) 0.049(5) 0.009(4) 0.017(4) -0.003(4)
N27 0.033(4) 0.040(5) 0.045(6) -0.004(4) 0.000(4) -0.003(4)
N28 0.046(4) 0.028(4) 0.016(3) -0.001(3) -0.001(3) 0.007(3)
C1 0.050(6) 0.021(5) 0.048(6) -0.008(4) 0.006(5) 0.004(4)
C2 0.060(7) 0.040(6) 0.049(7) 0.012(5) 0.013(5) 0.008(5)
C3 0.079(9) 0.038(7) 0.063(8) 0.024(6) 0.037(7) 0.029(6)
C4 0.044(5) 0.016(4) 0.033(5) 0.003(3) -0.005(4) -0.005(4)
C5 0.033(5) 0.032(5) 0.021(4) 0.003(3) 0.004(3) 0.003(4)
C6 0.022(4) 0.019(4) 0.033(5) 0.004(3) 0.000(3) 0.001(3)
C7 0.030(4) 0.019(4) 0.036(5) -0.010(4) 0.012(4) -0.010(3)
C8 0.028(4) 0.020(4) 0.024(4) -0.004(3) -0.001(3) 0.000(3)
C9 0.033(4) 0.025(4) 0.032(4) -0.014(5) 0.000(3) -0.009(5)
C10 0.020(4) 0.019(4) 0.029(4) 0.002(3) 0.000(3) 0.002(3)
C11 0.028(4) 0.024(5) 0.034(5) 0.007(4) 0.000(4) -0.005(3)
C12 0.024(4) 0.025(4) 0.032(5) 0.003(4) -0.003(3) 0.003(3)
C13 0.031(5) 0.024(4) 0.040(5) -0.008(4) 0.012(4) -0.010(4)
C14 0.033(5) 0.024(4) 0.033(5) 0.009(4) 0.002(4) 0.005(4)
C15 0.048(6) 0.023(5) 0.031(5) -0.007(4) 0.005(4) -0.015(4)
C16 0.033(4) 0.025(4) 0.011(4) -0.002(3) 0.005(3) 0.000(4)
C17 0.038(5) 0.033(5) 0.017(4) 0.000(4) 0.002(3) -0.004(4)
C18 0.039(5) 0.024(4) 0.021(4) 0.003(3) 0.003(4) 0.004(4)
C19 0.046(5) 0.031(5) 0.019(4) -0.009(4) 0.005(4) -0.009(4)
C20 0.032(4) 0.033(6) 0.028(4) 0.011(4) 0.006(3) -0.003(4)
C21 0.038(5) 0.030(5) 0.036(5) -0.010(4) 0.000(4) 0.005(4)
C22 0.041(5) 0.026(4) 0.023(4) 0.006(4) 0.006(4) -0.008(4)
C23 0.030(4) 0.024(4) 0.028(4) 0.002(3) 0.005(3) 0.001(3)
C24 0.038(5) 0.017(4) 0.022(4) 0.001(3) 0.005(3) 0.000(3)
C25 0.037(5) 0.027(5) 0.034(5) 0.002(4) -0.006(4) 0.005(4)
C26 0.023(4) 0.020(4) 0.042(5) -0.004(4) 0.000(4) -0.007(3)
C27 0.036(5) 0.028(5) 0.025(4) 0.009(4) 0.005(4) 0.008(4)
C28 0.037(5) 0.017(4) 0.032(5) 0.000(3) 0.008(4) -0.003(4)
C29 0.024(4) 0.030(5) 0.019(4) -0.002(3) -0.001(3) -0.004(4)
C30 0.027(4) 0.023(4) 0.024(4) -0.002(3) 0.001(3) -0.007(3)
C31 0.045(5) 0.019(5) 0.026(4) 0.001(3) 0.000(4) 0.004(4)
C32 0.042(5) 0.022(4) 0.027(4) -0.006(3) 0.005(4) -0.013(4)
C33 0.031(4) 0.014(5) 0.018(4) 0.000(3) -0.001(3) -0.001(3)
C34 0.037(5) 0.028(5) 0.021(4) -0.005(3) -0.006(4) 0.003(4)
C35 0.025(4) 0.020(4) 0.030(4) -0.002(3) 0.003(3) 0.002(3)
C36 0.028(4) 0.013(4) 0.026(4) 0.003(3) -0.001(3) 0.006(3)
C37 0.021(4) 0.030(5) 0.035(5) 0.004(4) -0.003(3) -0.001(4)
C38 0.034(5) 0.032(5) 0.032(5) -0.006(4) -0.004(4) 0.009(4)
C39 0.037(5) 0.009(4) 0.046(5) -0.002(3) 0.018(4) -0.003(3)

loop_
_atom_type_symbol
_atom_type_description
_atom_type_scat_dispersion_real
_atom_type_scat_dispersion_imag
_atom_type_scat_source
C C 0.0033 0.0016 'International Tables Vol C Tables 4.2.6.8 and 6.1.1.4'
H H 0.0000 0.0000 'International Tables Vol C Tables 4.2.6.8 and 6.1.1.4'
N N 0.0061 0.0033 'International Tables Vol C Tables 4.2.6.8 and 6.1.1.4'
O O 0.0106 0.0060 'International Tables Vol C Tables 4.2.6.8 and 6.1.1.4'
Ce Ce -0.2486 2.6331 'International Tables Vol C Tables 4.2.6.8 and 6.1.1.4'

loop_
_geom_angle_atom_site_label_1
_geom_angle_atom_site_label_2
_geom_angle_atom_site_label_3
_geom_angle
O1 Ce1 O5 74.5(2)
O1 Ce1 O18 74.8(3)
O5 Ce1 O18 148.3(3)
O1 Ce1 O20 130.0(3)
O5 Ce1 O20 133.9(3)
O18 Ce1 O20 74.1(3)
O1 Ce1 O19 127.4(3)
O5 Ce1 O19 66.2(2)
O18 Ce1 O19 142.5(3)
O20 Ce1 O19 68.7(3)
O1 Ce1 O16 141.3(3)
O5 Ce1 O16 84.7(2)
O18 Ce1 O16 115.3(3)
O20 Ce1 O16 87.7(3)
O19 Ce1 O16 68.5(3)
O1 Ce1 O7 69.9(3)
O5 Ce1 O7 81.5(2)
O18 Ce1 O7 95.4(2)
O20 Ce1 O7 75.2(2)
O19 Ce1 O7 70.9(3)
O16 Ce1 O7 139.3(2)
O1 Ce1 O3 76.8(3)
O5 Ce1 O3 75.7(2)
O18 Ce1 O3 89.6(3)
O20 Ce1 O3 140.2(3)
O19 Ce1 O3 122.4(3)
O16 Ce1 O3 66.5(3)
O7 Ce1 O3 143.6(3)
O1 Ce1 O15 130.8(3)
O5 Ce1 O15 130.6(2)
O18 Ce1 O15 67.7(3)
O20 Ce1 O15 67.8(3)
O19 Ce1 O15 101.5(3)
O16 Ce1 O15 48.2(2)
O7 Ce1 O15 142.2(2)
O3 Ce1 O15 72.4(3)
C1 O1 Ce1 143.7(8)
C4 O3 Ce1 143.5(8)
C10 O5 Ce1 126.4(5)
C16 O7 Ce1 133.2(6)
C31 O12 Ce2 123.8(6)
C37 O14 Ce2 122.4(6)
N26 O15 Ce1 97.0(6)
N26 O16 Ce1 102.5(6)
Ce1 O18 H18A 112.9
Ce1 O18 H18B 120.3
H18A O18 H18B 106.1
Ce1 O19 H19A 110.6
Ce1 O19 H19B 139.5
H19A O19 H19B 107.7
H27A O27 H27B 123.8
H28A O28 H28B 99.7
C3 N1 H1A 109.4
C3 N1 H1B 109.3
H1A N1 H1B 109.4
C3 N1 H1C 109.7
H1A N1 H1C 109.5
H1B N1 H1C 109.5
C4 N2 C5 114.6(7)
C4 N2 C38 120.9(8)
C5 N2 C38 122.7(8)
C4 N3 C6 112.2(7)
C4 N3 C8 121.8(7)
C6 N3 C8 125.6(7)
C7 N4 C9 123.6(8)
C7 N4 C6 111.9(7)
C9 N4 C6 124.4(8)
C7 N5 C39 122.6(8)
C7 N5 C5 112.6(7)
C39 N5 C5 124.0(7)
C10 N6 C8 120.5(7)
C10 N6 C11 112.7(7)
C8 N6 C11 126.8(7)
C10 N7 C14 123.4(8)
C10 N7 C12 111.5(7)
C14 N7 C12 124.9(7)
C13 N8 C15 120.3(8)
C13 N8 C12 114.5(8)
C15 N8 C12 124.3(8)
C13 N9 C9 122.1(8)
C13 N9 C11 112.7(8)
C9 N9 C11 123.8(8)
C16 N10 C14 125.9(7)
C16 N10 C17 112.6(7)
C14 N10 C17 121.0(7)
C16 N11 C18 111.8(7)
C16 N11 C20 119.7(7)
C18 N11 C20 124.8(7)
C19 N12 C21 122.0(8)
C19 N12 C18 113.1(8)
C21 N12 C18 124.7(8)
C19 N13 C15 121.1(8)
C19 N13 C17 113.4(8)
C15 N13 C17 124.7(8)
C22 N14 C20 122.5(8)
C22 N14 C23 111.8(8)
C20 N14 C23 125.4(8)
C22 N15 C24 114.3(7)
C22 N15 C26 121.9(7)
C24 N15 C26 123.7(7)
C25 N16 C24 113.5(7)
C25 N16 C27 122.8(7)
C24 N16 C27 123.6(8)
C25 N17 C21 121.6(8)
C25 N17 C23 111.3(8)
C21 N17 C23 122.5(8)
C28 N18 C29 112.6(7)
C28 N18 C26 121.9(8)
C29 N18 C26 124.8(7)
C28 N19 C30 113.0(7)
C28 N19 C32 122.9(8)
C30 N19 C32 123.9(7)
C31 N20 C30 111.4(7)
C31 N20 C33 123.1(7)
C30 N20 C33 123.1(7)
C31 N21 C29 114.8(7)
C31 N21 C27 122.7(8)
C29 N21 C27 122.3(8)
C34 N22 C35 113.0(7)
C34 N22 C32 123.4(8)
C35 N22 C32 123.0(8)
C34 N23 C38 121.4(8)
C34 N23 C36 112.4(7)
C38 N23 C36 123.5(8)
C37 N24 C39 123.7(7)
C37 N24 C36 113.0(7)
C39 N24 C36 122.4(7)
C37 N25 C33 125.0(9)
C37 N25 C35 112.6(7)
C33 N25 C35 121.6(7)
O17 N26 O15 124.2(10)
O17 N26 O16 123.5(9)
O15 N26 O16 112.1(9)
O23 N27 O22 120.8(10)
O23 N27 O21 118.0(11)
O22 N27 O21 121.0(12)
O25 N28 O26 118.0(8)
O25 N28 O24 121.5(9)
O26 N28 O24 118.2(8)
O2 C1 O1 122.7(10)
O2 C1 C2 118.6(9)
O1 C1 C2 118.7(10)
C1 C2 C3 113.5(10)
C1 C2 H2A 108.9
C3 C2 H2A 108.9
C1 C2 H2B 108.9
C3 C2 H2B 108.9
H2A C2 H2B 107.7
C2 C3 N1 108.0(10)
C2 C3 H3A 110.7
N1 C3 H3A 109.9
C2 C3 H3B 109.8
N1 C3 H3B 110.1
H3A C3 H3B 108.4
O3 C4 N2 127.1(9)
O3 C4 N3 125.6(9)
N2 C4 N3 107.2(7)
N2 C5 N5 113.1(7)
N2 C5 C6 102.3(7)
N5 C5 C6 103.0(7)
N2 C5 H5 112.5
N5 C5 H5 112.5
C6 C5 H5 112.5
N3 C6 N4 113.5(7)
N3 C6 C5 103.7(7)
N4 C6 C5 103.4(7)
N3 C6 H6 111.9
N4 C6 H6 111.9
C5 C6 H6 111.9
O4 C7 N4 126.9(9)
O4 C7 N5 123.9(9)
N4 C7 N5 109.0(8)
N6 C8 N3 114.2(7)
N6 C8 H8A 108.7
N3 C8 H8A 108.7
N6 C8 H8B 108.7
N3 C8 H8B 108.7
H8A C8 H8B 107.6
N4 C9 N9 115.7(9)
N4 C9 H9A 108.4
N9 C9 H9A 108.4
N4 C9 H9B 108.4
N9 C9 H9B 108.4
H9A C9 H9B 107.4
O5 C10 N7 124.9(8)
O5 C10 N6 125.8(8)
N7 C10 N6 109.2(7)
N6 C11 N9 112.5(7)
N6 C11 C12 103.2(7)
N9 C11 C12 103.3(7)
N6 C11 H11 112.4
N9 C11 H11 112.4
C12 C11 H11 112.4
N8 C12 N7 114.1(7)
N8 C12 C11 102.8(7)
N7 C12 C11 103.4(7)
N8 C12 H12 111.9
N7 C12 H12 111.9
C11 C12 H12 111.9
O6 C13 N8 128.5(9)
O6 C13 N9 124.9(10)
N8 C13 N9 106.4(8)
N10 C14 N7 114.0(7)
N10 C14 H14A 108.7
N7 C14 H14A 108.7
N10 C14 H14B 108.7
N7 C14 H14B 108.7
H14A C14 H14B 107.6
N8 C15 N13 114.4(8)
N8 C15 H15A 108.7
N13 C15 H15A 108.7
N8 C15 H15B 108.7
N13 C15 H15B 108.7
H15A C15 H15B 107.6
O7 C16 N10 125.1(7)
O7 C16 N11 126.5(8)
N10 C16 N11 108.4(7)
N10 C17 N13 114.2(7)
N10 C17 C18 102.8(7)
N13 C17 C18 101.9(7)
N10 C17 H17 112.4
N13 C17 H17 112.4
C18 C17 H17 112.4
N11 C18 N12 113.9(8)
N11 C18 C17 104.2(7)
N12 C18 C17 103.9(7)
N11 C18 H18 111.5
N12 C18 H18 111.5
C17 C18 H18 111.5
O8 C19 N12 125.8(10)
O8 C19 N13 126.6(9)
N12 C19 N13 107.5(8)
N14 C20 N11 112.9(8)
N14 C20 H20A 109.0
N11 C20 H20A 109.0
N14 C20 H20B 109.0
N11 C20 H20B 109.0
H20A C20 H20B 107.8
N17 C21 N12 113.9(8)
N17 C21 H21A 108.8
N12 C21 H21A 108.8
N17 C21 H21B 108.8
N12 C21 H21B 108.8
H21A C21 H21B 107.7
O9 C22 N15 126.1(9)
O9 C22 N14 125.6(9)
N15 C22 N14 108.2(8)
N14 C23 N17 113.2(7)
N14 C23 C24 103.2(7)
N17 C23 C24 104.0(7)
N14 C23 H23 111.9
N17 C23 H23 111.9
C24 C23 H23 111.9
N15 C24 N16 116.4(7)
N15 C24 C23 102.4(7)
N16 C24 C23 102.2(7)
N15 C24 H24 111.7
N16 C24 H24 111.7
C23 C24 H24 111.7
O10 C25 N16 124.8(9)
O10 C25 N17 126.6(9)
N16 C25 N17 108.6(8)
N18 C26 N15 114.7(7)
N18 C26 H26A 108.6
N15 C26 H26A 108.6
N18 C26 H26B 108.6
N15 C26 H26B 108.6
H26A C26 H26B 107.6
N21 C27 N16 113.5(7)
N21 C27 H27C 108.9
N16 C27 H27C 108.9
N21 C27 H27D 108.9
N16 C27 H27D 108.9
H27C C27 H27D 107.7
O11 C28 N19 125.1(9)
O11 C28 N18 127.0(9)
N19 C28 N18 107.9(7)
N18 C29 N21 117.3(7)
N18 C29 C30 104.4(7)
N21 C29 C30 100.7(7)
N18 C29 H29 111.2
N21 C29 H29 111.2
C30 C29 H29 111.2
N19 C30 N20 114.6(7)
N19 C30 C29 101.7(7)
N20 C30 C29 103.8(7)
N19 C30 H30 112.0
N20 C30 H30 112.0
C29 C30 H30 112.0
O12 C31 N21 125.9(9)
O12 C31 N20 125.5(8)
N21 C31 N20 108.5(8)
N22 C32 N19 112.7(7)
N22 C32 H32A 109.1
N19 C32 H32A 109.1
N22 C32 H32B 109.1
N19 C32 H32B 109.1
H32A C32 H32B 107.8
N25 C33 N20 112.6(7)
N25 C33 H33A 109.1
N20 C33 H33A 109.1
N25 C33 H33B 109.1
N20 C33 H33B 109.1
H33A C33 H33B 107.8
O13 C34 N23 127.3(9)
O13 C34 N22 124.0(9)
N23 C34 N22 108.8(8)
N22 C35 N25 115.7(8)
N22 C35 C36 103.1(7)
N25 C35 C36 102.4(7)
N22 C35 H35 111.6
N25 C35 H35 111.6
C36 C35 H35 111.6
N23 C36 N24 115.0(7)
N23 C36 C35 102.4(7)
N24 C36 C35 103.1(6)
N23 C36 H36 111.9
N24 C36 H36 111.9
C35 C36 H36 111.9
O14 C37 N24 125.4(8)
O14 C37 N25 125.6(9)
N24 C37 N25 108.8(8)
N23 C38 N2 114.1(8)
N23 C38 H38A 108.7
N2 C38 H38A 108.7
N23 C38 H38B 108.7
N2 C38 H38B 108.7
H38A C38 H38B 107.6
N5 C39 N24 115.1(7)
N5 C39 H39A 108.5
N24 C39 H39A 108.5
N5 C39 H39B 108.5
N24 C39 H39B 108.5
H39A C39 H39B 107.5

loop_
_geom_bond_atom_site_label_1
_geom_bond_atom_site_label_2
_geom_bond_distance
Ce1 O1 2.340(7)
Ce1 O5 2.468(6)
Ce1 O18 2.492(8)
Ce1 O20 2.541(8)
Ce1 O19 2.542(7)
Ce1 O16 2.549(7)
Ce1 O7 2.602(7)
Ce1 O3 2.659(10)
Ce1 O15 2.667(8)
Ce2 O12 2.512(8)
Ce2 O14 2.916(8)
O1 C1 1.272(13)
O2 C1 1.263(14)
O3 C4 1.200(12)
O4 C7 1.220(11)
O5 C10 1.234(10)
O6 C13 1.225(11)
O7 C16 1.234(10)
O8 C19 1.204(12)
O9 C22 1.218(12)
O10 C25 1.230(12)
O11 C28 1.184(11)
O12 C31 1.230(11)
O13 C34 1.245(11)
O14 C37 1.222(12)
O15 N26 1.279(12)
O16 N26 1.289(12)
O17 N26 1.156(12)
O18 H18A 0.9159
O18 H18B 0.8376
O19 H19A 0.9096
O19 H19B 0.8420
O21 N27 1.239(13)
O22 N27 1.207(12)
O23 N27 1.198(12)
O24 N28 1.286(13)
O25 N28 1.228(11)
O26 N28 1.279(11)
O27 H27A 0.8127
O27 H27B 0.9424
O28 H28A 0.9591
O28 H28B 0.9488
N1 C3 1.552(19)
N1 H1A 0.9604
N1 H1B 0.9596
N1 H1C 0.9580
N2 C4 1.339(12)
N2 C5 1.443(12)
N2 C38 1.472(12)
N3 C4 1.383(12)
N3 C6 1.443(11)
N3 C8 1.464(11)
N4 C7 1.353(12)
N4 C9 1.434(10)
N4 C6 1.467(12)
N5 C7 1.364(12)
N5 C39 1.420(12)
N5 C5 1.453(12)
N6 C10 1.367(11)
N6 C8 1.431(11)
N6 C11 1.444(11)
N7 C10 1.346(11)
N7 C14 1.454(11)
N7 C12 1.475(12)
N8 C13 1.345(13)
N8 C15 1.425(12)
N8 C12 1.455(12)
N9 C13 1.397(12)
N9 C9 1.441(13)
N9 C11 1.451(12)
N10 C16 1.360(11)
N10 C14 1.444(12)
N10 C17 1.448(11)
N11 C16 1.399(10)
N11 C18 1.418(12)
N11 C20 1.448(11)
N12 C19 1.369(12)
N12 C21 1.441(13)
N12 C18 1.461(11)
N13 C19 1.387(13)
N13 C15 1.449(12)
N13 C17 1.472(12)
N14 C22 1.368(12)
N14 C20 1.446(12)
N14 C23 1.452(11)
N15 C22 1.365(12)
N15 C24 1.417(11)
N15 C26 1.468(11)
N16 C25 1.372(13)
N16 C24 1.454(11)
N16 C27 1.470(11)
N17 C25 1.384(12)
N17 C21 1.417(12)
N17 C23 1.464(12)
N18 C28 1.376(12)
N18 C29 1.411(12)
N18 C26 1.435(12)
N19 C28 1.371(11)
N19 C30 1.446(11)
N19 C32 1.456(11)
N20 C31 1.377(12)
N20 C30 1.447(11)
N20 C33 1.467(10)
N21 C31 1.326(12)
N21 C29 1.461(11)
N21 C27 1.463(12)
N22 C34 1.365(12)
N22 C35 1.419(11)
N22 C32 1.451(11)
N23 C34 1.335(12)
N23 C38 1.438(12)
N23 C36 1.456(10)
N24 C37 1.351(12)
N24 C39 1.453(11)
N24 C36 1.466(10)
N25 C37 1.368(12)
N25 C33 1.449(10)
N25 C35 1.473(12)
C1 C2 1.464(16)
C2 C3 1.539(15)
C2 H2A 0.9700
C2 H2B 0.9700
C3 H3A 0.9598
C3 H3B 0.9601
C5 C6 1.543(12)
C5 H5 0.9800
C6 H6 0.9800
C8 H8A 0.9700
C8 H8B 0.9700
C9 H9A 0.9700
C9 H9B 0.9700
C11 C12 1.540(13)
C11 H11 0.9800
C12 H12 0.9800
C14 H14A 0.9700
C14 H14B 0.9700
C15 H15A 0.9700
C15 H15B 0.9700
C17 C18 1.567(12)
C17 H17 0.9800
C18 H18 0.9800
C20 H20A 0.9700
C20 H20B 0.9700
C21 H21A 0.9700
C21 H21B 0.9700
C23 C24 1.575(12)
C23 H23 0.9800
C24 H24 0.9800
C26 H26A 0.9700
C26 H26B 0.9700
C27 H27C 0.9700
C27 H27D 0.9700
C29 C30 1.573(12)
C29 H29 0.9800
C30 H30 0.9800
C32 H32A 0.9700
C32 H32B 0.9700
C33 H33A 0.9700
C33 H33B 0.9700
C35 C36 1.560(12)
C35 H35 0.9800
C36 H36 0.9800
C38 H38A 0.9700
C38 H38B 0.9700
C39 H39A 0.9700
C39 H39B 0.9700

loop_
_geom_hbond_atom_site_label_D
_geom_hbond_atom_site_label_H
_geom_hbond_atom_site_label_A
_geom_hbond_distance_DH
_geom_hbond_distance_HA
_geom_hbond_distance_DA
_geom_hbond_angle_DHA
_geom_hbond_site_symmetry_A
N1 H1A O2 0.96 2.14 2.786(14) 123.5 .
N1 H1B O8 0.96 2.08 3.023(14) 165.3 .
N1 H1C O27 0.96 2.17 2.993(15) 142.8 .
O18 H18A O9 0.92 1.98 2.830(11) 152.7 .
O18 H18B O11 0.84 2.33 2.874(11) 122.8 .
O18 H18B O13 0.84 2.33 2.791(10) 114.8 .
O19 H19A O4 0.91 1.94 2.695(10) 139.6 1_545
O19 H19B O30 0.84 2.37 2.698(13) 103.7 .
O27 H27A O12 0.81 2.00 2.803(12) 171.7 .
O27 H27B O20 0.94 2.06 2.858(13) 141.7 1_565
O28 H28A O11 0.96 2.15 2.833(11) 127.4 .
O28 H28B O14 0.95 2.26 2.932(11) 127.3 1_545
